data_7234951
loop_
_publ_author_name
'Liang, Jinxia'
'Zhang, Jie'
'Liang, Jinfang'
'Zhai, Lijun'
'Wu, Haonan'
'Niu, Xiaoyan'
'Hu, Tuoping'

_publ_section_title
;
 Five new coordination polymers with a Y-shaped N-heterocyclic carboxylic
 acid: structural diversity, bifunctional luminescence sensing and
 magnetic properties
;
_journal_issue 38
_journal_name_full CrystEngComm
_journal_page_first 5767
_journal_paper_doi 10.1039/C9CE00988D
_journal_volume 21
_journal_year 2019
_chemical_formula_moiety '0.5(C264 H200 N40 Ni8 O40), 4(H2 O)'
_chemical_formula_sum 'C132 H108 N20 Ni4 O24'
_chemical_formula_weight 2593.14
_space_group_crystal_system orthorhombic
_space_group_IT_number 60
_space_group_name_Hall '-P 2n 2ab'
_space_group_name_H-M_alt 'P b c n'
_atom_sites_solution_hydrogens mixed
_audit_creation_date 2019-07-24
_audit_creation_method
;
Olex2 1.2
(compiled 2018.05.29 svn.r3508 for OlexSys, GUI svn.r5506)
;
_audit_update_record
;
2019-07-24 deposited with the CCDC.	2019-09-04 downloaded from the CCDC.
;
_cell_angle_alpha 90
_cell_angle_beta 90
_cell_angle_gamma 90
_cell_formula_units_Z 2
_cell_length_a 26.7899(14)
_cell_length_b 9.0952(5)
_cell_length_c 25.9960(13)
_cell_measurement_reflns_used 9973
_cell_measurement_temperature 150
_cell_measurement_theta_max 25.349
_cell_measurement_theta_min 2.818
_cell_volume 6334.2(6)
_computing_cell_refinement 'SAINT v8.37A (Bruker, 2015)'
_computing_data_reduction 'SAINT v8.37A (Bruker, 2015)'
_computing_molecular_graphics 'Olex2 (Dolomanov et al., 2009)'
_computing_publication_material 'Olex2 (Dolomanov et al., 2009)'
_computing_structure_refinement 'ShelXL (Sheldrick, 2015)'
_computing_structure_solution 'ShelXT (Sheldrick, 2015)'
_diffrn_ambient_temperature 150.0
_diffrn_measured_fraction_theta_full 0.998
_diffrn_measured_fraction_theta_max 0.998
_diffrn_measurement_device_type 'Bruker APEX-II CCD'
_diffrn_measurement_method '\f and \w scans'
_diffrn_radiation_type MoK\a
_diffrn_radiation_wavelength 0.71073
_diffrn_reflns_av_R_equivalents 0.0799
_diffrn_reflns_av_unetI/netI 0.0315
_diffrn_reflns_Laue_measured_fraction_full 0.998
_diffrn_reflns_Laue_measured_fraction_max 0.998
_diffrn_reflns_limit_h_max 32
_diffrn_reflns_limit_h_min -32
_diffrn_reflns_limit_k_max 10
_diffrn_reflns_limit_k_min -10
_diffrn_reflns_limit_l_max 30
_diffrn_reflns_limit_l_min -31
_diffrn_reflns_number 69018
_diffrn_reflns_point_group_measured_fraction_full 0.998
_diffrn_reflns_point_group_measured_fraction_max 0.998
_diffrn_reflns_theta_full 25.242
_diffrn_reflns_theta_max 25.358
_diffrn_reflns_theta_min 2.183
_diffrn_standards_number 0
_exptl_absorpt_coefficient_mu 0.664
_exptl_absorpt_correction_T_max 0.7452
_exptl_absorpt_correction_T_min 0.6187
_exptl_absorpt_correction_type multi-scan
_exptl_absorpt_process_details
'SADABS-2016/2 (Bruker,2016/2) was used for absorption correction. wR2(int) was 0.0814 before and 0.0669 after correction. The Ratio of minimum to maximum transmission is 0.8302. The \l/2 correction factor is Not present.'
_exptl_crystal_colour blue
_exptl_crystal_colour_primary blue
_exptl_crystal_density_diffrn 1.360
_exptl_crystal_description block
_exptl_crystal_F_000 2688
_exptl_crystal_size_max 0.2
_exptl_crystal_size_mid 0.15
_exptl_crystal_size_min 0.1
_refine_diff_density_max 1.075
_refine_diff_density_min -0.920
_refine_diff_density_rms 0.097
_refine_ls_extinction_method none
_refine_ls_goodness_of_fit_ref 1.193
_refine_ls_hydrogen_treatment constr
_refine_ls_matrix_type full
_refine_ls_number_parameters 447
_refine_ls_number_reflns 5788
_refine_ls_number_restraints 72
_refine_ls_restrained_S_all 1.186
_refine_ls_R_factor_all 0.1139
_refine_ls_R_factor_gt 0.0924
_refine_ls_shift/su_max 0.001
_refine_ls_shift/su_mean 0.000
_refine_ls_structure_factor_coef Fsqd
_refine_ls_weighting_details 'w=1/[\s^2^(Fo^2^)+53.9734P] where P=(Fo^2^+2Fc^2^)/3'
_refine_ls_weighting_scheme calc
_refine_ls_wR_factor_gt 0.1876
_refine_ls_wR_factor_ref 0.1976
_reflns_Friedel_coverage 0.000
_reflns_number_gt 4548
_reflns_number_total 5788
_reflns_threshold_expression 'I > 2\s(I)'
_cod_data_source_file c9ce00988d2.cif
_cod_data_source_block mo_0929_12_0ma
_cod_database_code 7234951
_shelx_shelxl_version_number 2018/3
_shelx_space_group_comment
;
The symmetry employed for this shelxl refinement is uniquely defined
by the following loop, which should always be used as a source of
symmetry information in preference to the above space-group names.
They are only intended as comments.
;
_shelx_estimated_absorpt_t_max 0.937
_shelx_estimated_absorpt_t_min 0.879
_olex2_refinement_description
;
1. Fixed Uiso
 At 1.2 times of:
  All C(H) groups
 At 1.5 times of:
  All O(H,H) groups
2. Rigid body (RIGU) restrains
 C23, C24, C24A, C25, C25A, C26, C32, C32A, C33, C33A
 with sigma for 1-2 distances of 0.004 and sigma for 1-3 distances of 0.004
3. Others
 Sof(C24A)=Sof(H24A)=Sof(C25A)=Sof(H25A)=Sof(C32A)=Sof(H32A)=Sof(C33A)=
 Sof(H33A)=1-FVAR(1)
 Sof(C24)=Sof(H24)=Sof(C25)=Sof(H25)=Sof(C32)=Sof(H32)=Sof(C33)=Sof(H33)=FVAR(1)
4.a Free rotating group:
 O6(H6A,H6B)
4.b Rotating group:
 O5(H5A,H5B)
4.c Ternary CH refined with riding coordinates:
 C6(H6)
4.d Aromatic/amide H refined with riding coordinates:
 C3(H3), C4(H4), C7(H7), C8(H8), C10(H10), C11(H11), C14(H14), C15(H15),
 C16(H16), C17(H17), C18(H18), C19(H19), C21(H21), C22(H22), C24(H24),
 C24A(H24A), C25(H25), C25A(H25A), C28(H28), C29(H29), C30(H30), C31(H31),
 C32(H32), C32A(H32A), C33(H33), C33A(H33A)
;
_olex2_submission_special_instructions 'No special instructions were received'

loop_
_space_group_symop_operation_xyz
'x, y, z'
'-x+1/2, -y+1/2, z+1/2'
'-x, y, -z+1/2'
'x+1/2, -y+1/2, -z'
'-x, -y, -z'
'x-1/2, y-1/2, -z-1/2'
'x, -y, z-1/2'
'-x-1/2, y-1/2, z'

loop_
_atom_site_label
_atom_site_type_symbol
_atom_site_fract_x
_atom_site_fract_y
_atom_site_fract_z
_atom_site_U_iso_or_equiv
_atom_site_adp_type
_atom_site_occupancy
_atom_site_site_symmetry_order
_atom_site_calc_flag
_atom_site_refinement_flags_posn
_atom_site_refinement_flags_adp
_atom_site_refinement_flags_occupancy
_atom_site_disorder_assembly
_atom_site_disorder_group
Ni1 Ni 0.36605(3) 0.91906(11) 0.84644(3) 0.0350(2) Uani 1 1 d . . . . .
O1 O 0.40156(16) 0.7986(6) 0.78981(15) 0.0378(11) Uani 1 1 d . . . . .
O2 O 0.34587(17) 0.6170(6) 0.78231(19) 0.0511(14) Uani 1 1 d . . . . .
O3 O 0.40662(15) 0.2092(6) 0.39866(16) 0.0377(11) Uani 1 1 d . . . . .
O4 O 0.34491(17) 0.3421(7) 0.43262(19) 0.0531(15) Uani 1 1 d . . . . .
O5 O 0.30399(16) 0.7825(7) 0.85109(17) 0.0510(14) Uani 1 1 d . . . . .
H5A H 0.303593 0.729994 0.880808 0.077 Uiso 1 1 d GR . . . .
H5B H 0.304913 0.710773 0.826849 0.077 Uiso 1 1 d GR . . . .
N1 N 0.52586(18) 0.2445(6) 0.63191(19) 0.0288(11) Uani 1 1 d . . . . .
N2 N 0.49449(19) 0.1253(6) 0.6353(2) 0.0378(13) Uani 1 1 d . . . . .
N3 N 0.57330(18) 0.0613(6) 0.65408(19) 0.0335(12) Uani 1 1 d . . . . .
N4 N 0.3304(2) 1.0293(8) 0.78517(19) 0.0460(16) Uani 1 1 d . . . . .
N5 N 0.16322(19) 1.4683(7) 0.41191(19) 0.0413(15) Uani 1 1 d . . . . .
C1 C 0.3864(2) 0.6794(8) 0.7711(2) 0.0349(15) Uani 1 1 d . . . . .
C2 C 0.4190(2) 0.6064(8) 0.7321(2) 0.0326(15) Uani 1 1 d . . . . .
C3 C 0.4563(2) 0.6777(8) 0.7063(3) 0.0380(16) Uani 1 1 d . . . . .
H3 H 0.462032 0.778677 0.713527 0.046 Uiso 1 1 calc R . . . .
C4 C 0.4860(2) 0.6093(7) 0.6701(2) 0.0356(15) Uani 1 1 d . . . . .
H4 H 0.511330 0.662701 0.652621 0.043 Uiso 1 1 calc R . . . .
C5 C 0.4785(2) 0.4640(7) 0.6597(2) 0.0331(14) Uani 1 1 d . . . . .
C6 C 0.5075(2) 0.3892(7) 0.6167(2) 0.0317(14) Uani 1 1 d . . . . .
H6 H 0.537218 0.451834 0.609005 0.038 Uiso 1 1 calc R . . . .
C7 C 0.5249(2) 0.0184(8) 0.6483(3) 0.0389(16) Uani 1 1 d . . . . .
H7 H 0.514164 -0.080152 0.653116 0.047 Uiso 1 1 calc R . . . .
C8 C 0.5724(2) 0.2046(8) 0.6430(2) 0.0331(15) Uani 1 1 d . . . . .
H8 H 0.600542 0.268047 0.642996 0.040 Uiso 1 1 calc R . . . .
C9 C 0.4776(2) 0.3740(7) 0.5666(2) 0.0304(14) Uani 1 1 d . . . . .
C10 C 0.4966(2) 0.2932(8) 0.5263(2) 0.0371(15) Uani 1 1 d . . . . .
H10 H 0.529182 0.252525 0.528871 0.045 Uiso 1 1 calc R . . . .
C11 C 0.4688(2) 0.2707(8) 0.4823(2) 0.0355(15) Uani 1 1 d . . . . .
H11 H 0.482581 0.215284 0.454757 0.043 Uiso 1 1 calc R . . . .
C12 C 0.4213(2) 0.3273(8) 0.4776(2) 0.0338(15) Uani 1 1 d . . . . .
C13 C 0.3885(2) 0.2900(8) 0.4327(2) 0.0389(16) Uani 1 1 d . . . . .
C14 C 0.4034(3) 0.4166(9) 0.5168(3) 0.050(2) Uani 1 1 d . . . . .
H14 H 0.371955 0.463418 0.513060 0.060 Uiso 1 1 calc R . . . .
C15 C 0.4309(3) 0.4383(9) 0.5613(3) 0.051(2) Uani 1 1 d . . . . .
H15 H 0.417751 0.497401 0.588199 0.062 Uiso 1 1 calc R . . . .
C16 C 0.4417(3) 0.3858(9) 0.6865(3) 0.060(2) Uani 1 1 d . . . . .
H16 H 0.436919 0.283714 0.680478 0.072 Uiso 1 1 calc R . . . .
C17 C 0.4123(3) 0.4602(9) 0.7221(3) 0.057(2) Uani 1 1 d . . . . .
H17 H 0.386824 0.408099 0.739922 0.068 Uiso 1 1 calc R . . . .
C18 C 0.3585(3) 1.0715(9) 0.7450(3) 0.0480(19) Uani 1 1 d . . . . .
H18 H 0.393752 1.068395 0.748513 0.058 Uiso 1 1 calc R . . . .
C19 C 0.3388(3) 1.1188(9) 0.6994(3) 0.049(2) Uani 1 1 d . . . . .
H19 H 0.360496 1.145073 0.671981 0.059 Uiso 1 1 calc R . . . .
C20 C 0.2878(3) 1.1290(9) 0.6925(2) 0.0424(17) Uani 1 1 d . . . . .
C21 C 0.2590(3) 1.0757(13) 0.7325(3) 0.074(3) Uani 1 1 d . . . . .
H21 H 0.223728 1.070657 0.728973 0.088 Uiso 1 1 calc R . . . .
C22 C 0.2816(3) 1.0297(15) 0.7776(3) 0.086(4) Uani 1 1 d . . . . .
H22 H 0.260737 0.996470 0.804833 0.104 Uiso 1 1 calc R . . . .
C23 C 0.2653(2) 1.1827(9) 0.6437(2) 0.0414(17) Uani 1 1 d . U . . .
C24 C 0.2169(5) 1.238(3) 0.6430(5) 0.067(6) Uani 0.68(2) 1 d . U P A 1
H24 H 0.197900 1.240010 0.673868 0.081 Uiso 0.68(2) 1 calc R . P A 1
C24A C 0.2173(10) 1.156(3) 0.6303(11) 0.034(6) Uani 0.32(2) 1 d . U P A 2
H24A H 0.197045 1.104272 0.654241 0.041 Uiso 0.32(2) 1 calc R . P A 2
C25 C 0.1964(5) 1.289(3) 0.5979(5) 0.059(5) Uani 0.68(2) 1 d . U P A 1
H25 H 0.163151 1.325520 0.598032 0.071 Uiso 0.68(2) 1 calc R . P A 1
C25A C 0.1959(10) 1.197(4) 0.5845(10) 0.040(7) Uani 0.32(2) 1 d . U P A 2
H25A H 0.163458 1.163858 0.575236 0.048 Uiso 0.32(2) 1 calc R . P A 2
C26 C 0.2231(2) 1.2890(9) 0.5521(2) 0.0393(16) Uani 1 1 d . U . . .
C27 C 0.2019(2) 1.3472(9) 0.5035(2) 0.0421(18) Uani 1 1 d . . . . .
C28 C 0.1515(2) 1.3784(9) 0.4971(2) 0.0424(18) Uani 1 1 d . . . . .
H28 H 0.128643 1.357670 0.524093 0.051 Uiso 1 1 calc R . . . .
C29 C 0.1341(2) 1.4397(9) 0.4514(2) 0.0455(19) Uani 1 1 d . . . . .
H29 H 0.099609 1.462045 0.448668 0.055 Uiso 1 1 calc R . . . .
C30 C 0.2117(3) 1.4457(13) 0.4185(3) 0.078(4) Uani 1 1 d . . . . .
H30 H 0.233747 1.472306 0.391500 0.093 Uiso 1 1 calc R . . . .
C31 C 0.2318(3) 1.3856(14) 0.4628(3) 0.086(4) Uani 1 1 d . . . . .
H31 H 0.266778 1.370566 0.464996 0.104 Uiso 1 1 calc R . . . .
C32 C 0.2705(5) 1.235(2) 0.5528(4) 0.050(4) Uani 0.68(2) 1 d . U P A 1
H32 H 0.289861 1.236089 0.522194 0.060 Uiso 0.68(2) 1 calc R . P A 1
C32A C 0.2732(11) 1.324(5) 0.5652(15) 0.068(12) Uani 0.32(2) 1 d . U P A 2
H32A H 0.292226 1.381033 0.541536 0.081 Uiso 0.32(2) 1 calc R . P A 2
C33 C 0.2907(4) 1.178(2) 0.5975(4) 0.053(5) Uani 0.68(2) 1 d . U P A 1
H33 H 0.322879 1.134242 0.596419 0.064 Uiso 0.68(2) 1 calc R . P A 1
C33A C 0.2949(9) 1.282(4) 0.6090(10) 0.047(7) Uani 0.32(2) 1 d . U P A 2
H33A H 0.327643 1.312961 0.617890 0.056 Uiso 0.32(2) 1 calc R . P A 2
O6 O 0.3342(4) 0.4062(11) 0.8597(4) 0.138(4) Uani 1 1 d . . . . .
H6A H 0.326391 0.496295 0.851819 0.207 Uiso 1 1 d G . . . .
H6B H 0.336674 0.406597 0.893088 0.207 Uiso 1 1 d G . . . .

loop_
_atom_site_aniso_label
_atom_site_aniso_U_11
_atom_site_aniso_U_22
_atom_site_aniso_U_33
_atom_site_aniso_U_23
_atom_site_aniso_U_13
_atom_site_aniso_U_12
Ni1 0.0258(4) 0.0626(6) 0.0165(4) -0.0053(4) -0.0006(3) -0.0052(4)
O1 0.033(2) 0.057(3) 0.023(2) -0.007(2) 0.0012(18) -0.011(2)
O2 0.034(3) 0.074(4) 0.046(3) -0.010(3) 0.008(2) -0.018(3)
O3 0.028(2) 0.059(3) 0.027(2) -0.002(2) 0.0013(18) 0.003(2)
O4 0.031(2) 0.084(4) 0.044(3) -0.018(3) -0.003(2) 0.023(3)
O5 0.032(2) 0.095(4) 0.026(2) -0.006(3) 0.001(2) -0.023(3)
N1 0.026(3) 0.027(3) 0.033(3) 0.005(2) -0.001(2) -0.004(2)
N2 0.031(3) 0.031(3) 0.051(3) 0.006(3) 0.000(2) -0.005(2)
N3 0.030(3) 0.048(4) 0.022(2) 0.006(3) 0.000(2) 0.000(2)
N4 0.035(3) 0.083(5) 0.020(3) -0.006(3) -0.003(2) 0.000(3)
N5 0.029(3) 0.072(5) 0.023(3) 0.009(3) 0.001(2) 0.007(3)
C1 0.033(3) 0.049(4) 0.023(3) 0.002(3) -0.004(3) -0.006(3)
C2 0.027(3) 0.046(4) 0.024(3) -0.005(3) -0.004(2) -0.003(3)
C3 0.043(4) 0.027(4) 0.043(4) -0.004(3) 0.005(3) -0.015(3)
C4 0.039(4) 0.035(4) 0.033(3) 0.002(3) 0.004(3) -0.007(3)
C5 0.031(3) 0.035(4) 0.033(3) 0.004(3) 0.000(3) -0.007(3)
C6 0.031(3) 0.028(3) 0.036(3) 0.003(3) 0.002(3) -0.009(3)
C7 0.030(3) 0.045(4) 0.041(4) 0.009(3) 0.005(3) -0.001(3)
C8 0.029(3) 0.045(4) 0.026(3) -0.003(3) -0.001(2) -0.006(3)
C9 0.031(3) 0.026(3) 0.035(3) 0.002(3) 0.004(3) -0.004(3)
C10 0.034(3) 0.045(4) 0.033(3) 0.007(3) -0.001(3) 0.011(3)
C11 0.037(3) 0.038(4) 0.031(3) 0.000(3) 0.003(3) 0.014(3)
C12 0.028(3) 0.044(4) 0.029(3) 0.000(3) 0.002(3) 0.001(3)
C13 0.035(4) 0.052(5) 0.030(3) 0.005(3) 0.004(3) 0.007(3)
C14 0.031(3) 0.064(5) 0.055(4) -0.023(4) -0.007(3) 0.015(4)
C15 0.037(4) 0.067(6) 0.051(4) -0.029(4) -0.002(3) 0.012(4)
C16 0.072(5) 0.038(5) 0.069(5) -0.013(4) 0.036(5) -0.021(4)
C17 0.061(5) 0.049(5) 0.059(5) -0.009(4) 0.032(4) -0.019(4)
C18 0.033(4) 0.076(6) 0.035(4) 0.008(4) -0.006(3) -0.008(4)
C19 0.040(4) 0.071(6) 0.035(4) 0.015(4) -0.001(3) -0.011(4)
C20 0.042(4) 0.057(5) 0.029(3) -0.001(3) -0.005(3) 0.002(3)
C21 0.035(4) 0.153(10) 0.033(4) 0.015(5) 0.002(3) 0.021(5)
C22 0.036(4) 0.194(13) 0.029(4) 0.013(6) 0.013(3) 0.021(6)
C23 0.038(3) 0.058(5) 0.028(3) 0.007(3) -0.002(2) 0.003(3)
C24 0.048(6) 0.133(18) 0.020(5) 0.005(8) 0.010(5) 0.030(9)
C24A 0.039(8) 0.033(14) 0.031(11) 0.017(10) -0.005(8) -0.001(9)
C25 0.041(6) 0.107(16) 0.028(5) 0.011(7) 0.008(4) 0.021(8)
C25A 0.040(10) 0.048(15) 0.031(10) 0.013(10) -0.011(7) -0.009(10)
C26 0.036(3) 0.058(5) 0.023(3) 0.007(3) 0.001(2) -0.001(3)
C27 0.036(4) 0.065(5) 0.025(3) 0.006(3) 0.003(3) 0.007(3)
C28 0.030(3) 0.072(6) 0.024(3) 0.011(3) 0.004(3) 0.003(3)
C29 0.025(3) 0.080(6) 0.032(3) 0.016(4) 0.003(3) 0.000(4)
C30 0.036(4) 0.164(11) 0.033(4) 0.033(5) 0.012(3) 0.030(5)
C31 0.033(4) 0.189(12) 0.037(4) 0.033(6) 0.008(3) 0.031(6)
C32 0.041(6) 0.086(12) 0.023(5) 0.007(6) 0.008(4) 0.015(7)
C32A 0.045(10) 0.09(3) 0.068(17) 0.051(18) -0.016(11) -0.022(14)
C33 0.035(6) 0.089(14) 0.036(5) 0.019(7) 0.005(4) 0.012(7)
C33A 0.045(10) 0.040(17) 0.056(12) 0.011(11) -0.024(8) -0.023(11)
O6 0.112(6) 0.121(7) 0.180(9) 0.058(7) 0.053(7) 0.076(6)

loop_
_atom_type_symbol
_atom_type_description
_atom_type_scat_dispersion_real
_atom_type_scat_dispersion_imag
_atom_type_scat_source
C C 0.0030 0.0020 'International Tables Vol C Tables 4.2.6.8 and 6.1.1.4'
H H 0.0000 0.0000 'International Tables Vol C Tables 4.2.6.8 and 6.1.1.4'
N N 0.0060 0.0030 'International Tables Vol C Tables 4.2.6.8 and 6.1.1.4'
Ni Ni 0.3390 1.1120 'International Tables Vol C Tables 4.2.6.8 and 6.1.1.4'
O O 0.0110 0.0060 'International Tables Vol C Tables 4.2.6.8 and 6.1.1.4'

loop_
_geom_angle_atom_site_label_1
_geom_angle_atom_site_label_2
_geom_angle_atom_site_label_3
_geom_angle
_geom_angle_site_symmetry_1
_geom_angle_site_symmetry_3
O1 Ni1 O3 85.84(17) . 7_566
O1 Ni1 O5 95.32(19) . .
O1 Ni1 N3 88.03(19) . 3_666
O1 Ni1 N4 85.6(2) . .
O1 Ni1 N5 172.2(2) . 2_575
O3 Ni1 N4 171.4(2) 7_566 .
O3 Ni1 N5 86.6(2) 7_566 2_575
O5 Ni1 O3 92.56(19) . 7_566
O5 Ni1 N4 88.0(2) . .
O5 Ni1 N5 86.9(2) . 2_575
N3 Ni1 O3 86.87(19) 3_666 7_566
N3 Ni1 O5 176.6(2) 3_666 .
N3 Ni1 N4 93.0(2) 3_666 .
N3 Ni1 N5 89.6(2) 3_666 2_575
N4 Ni1 N5 102.0(2) . 2_575
C1 O1 Ni1 125.7(4) . .
C13 O3 Ni1 125.9(4) . 7_565
Ni1 O5 H5A 111.9 . .
Ni1 O5 H5B 111.6 . .
H5A O5 H5B 102.3 . .
N2 N1 C6 121.5(5) . .
C8 N1 N2 110.1(5) . .
C8 N1 C6 128.4(5) . .
C7 N2 N1 102.8(5) . .
C7 N3 Ni1 124.4(5) . 3_646
C8 N3 Ni1 128.4(4) . 3_646
C8 N3 C7 103.8(5) . .
C18 N4 Ni1 118.0(5) . .
C22 N4 Ni1 124.1(6) . .
C22 N4 C18 116.0(6) . .
C29 N5 Ni1 120.0(4) . 2_574
C29 N5 C30 116.6(6) . .
C30 N5 Ni1 122.5(5) . 2_574
O1 C1 O2 125.4(6) . .
O1 C1 C2 117.1(6) . .
O2 C1 C2 117.5(6) . .
C3 C2 C1 123.4(6) . .
C17 C2 C1 118.9(6) . .
C17 C2 C3 117.7(6) . .
C2 C3 H3 118.6 . .
C2 C3 C4 122.8(6) . .
C4 C3 H3 118.6 . .
C3 C4 H4 120.4 . .
C5 C4 C3 119.2(6) . .
C5 C4 H4 120.4 . .
C4 C5 C6 120.2(6) . .
C4 C5 C16 119.8(6) . .
C16 C5 C6 119.8(6) . .
N1 C6 C5 112.0(5) . .
N1 C6 H6 107.3 . .
N1 C6 C9 109.0(5) . .
C5 C6 H6 107.3 . .
C5 C6 C9 113.5(5) . .
C9 C6 H6 107.3 . .
N2 C7 N3 114.0(6) . .
N2 C7 H7 123.0 . .
N3 C7 H7 123.0 . .
N1 C8 N3 109.3(6) . .
N1 C8 H8 125.3 . .
N3 C8 H8 125.3 . .
C10 C9 C6 120.0(6) . .
C10 C9 C15 118.8(6) . .
C15 C9 C6 121.1(6) . .
C9 C10 H10 119.7 . .
C9 C10 C11 120.6(6) . .
C11 C10 H10 119.7 . .
C10 C11 H11 119.5 . .
C12 C11 C10 121.1(6) . .
C12 C11 H11 119.5 . .
C11 C12 C13 121.6(6) . .
C11 C12 C14 118.1(6) . .
C14 C12 C13 120.2(6) . .
O3 C13 O4 125.5(6) . .
O3 C13 C12 117.3(6) . .
O4 C13 C12 117.2(6) . .
C12 C14 H14 119.5 . .
C15 C14 C12 120.9(6) . .
C15 C14 H14 119.5 . .
C9 C15 H15 119.9 . .
C14 C15 C9 120.1(6) . .
C14 C15 H15 119.9 . .
C5 C16 H16 120.6 . .
C17 C16 C5 118.9(7) . .
C17 C16 H16 120.6 . .
C2 C17 C16 121.6(7) . .
C2 C17 H17 119.2 . .
C16 C17 H17 119.2 . .
N4 C18 H18 118.4 . .
N4 C18 C19 123.3(6) . .
C19 C18 H18 118.4 . .
C18 C19 H19 119.5 . .
C18 C19 C20 121.0(7) . .
C20 C19 H19 119.5 . .
C19 C20 C21 115.6(6) . .
C19 C20 C23 122.3(6) . .
C21 C20 C23 122.0(6) . .
C20 C21 H21 120.0 . .
C20 C21 C22 119.9(7) . .
C22 C21 H21 120.0 . .
N4 C22 C21 123.9(7) . .
N4 C22 H22 118.0 . .
C21 C22 H22 118.0 . .
C20 C23 C33A 119.7(10) . .
C24 C23 C20 120.5(8) . .
C24A C23 C20 123.1(12) . .
C24A C23 C33A 117.1(14) . .
C33 C23 C20 122.1(7) . .
C33 C23 C24 117.3(8) . .
C23 C24 H24 119.8 . .
C25 C24 C23 120.4(11) . .
C25 C24 H24 119.8 . .
C23 C24A H24A 117.6 . .
C23 C24A C25A 125(2) . .
C25A C24A H24A 117.6 . .
C24 C25 H25 119.2 . .
C24 C25 C26 121.6(11) . .
C26 C25 H25 119.2 . .
C24A C25A H25A 121.1 . .
C24A C25A C26 118(2) . .
C26 C25A H25A 121.1 . .
C25 C26 C27 122.1(8) . .
C25A C26 C27 121.8(11) . .
C25A C26 C32A 119.1(16) . .
C32 C26 C25 118.0(9) . .
C32 C26 C27 119.9(7) . .
C32A C26 C27 119.0(13) . .
C28 C27 C26 123.3(6) . .
C31 C27 C26 121.6(6) . .
C31 C27 C28 114.9(6) . .
C27 C28 H28 119.7 . .
C29 C28 C27 120.6(6) . .
C29 C28 H28 119.7 . .
N5 C29 C28 123.2(6) . .
N5 C29 H29 118.4 . .
C28 C29 H29 118.4 . .
N5 C30 H30 118.3 . .
N5 C30 C31 123.4(7) . .
C31 C30 H30 118.3 . .
C27 C31 C30 121.1(7) . .
C27 C31 H31 119.5 . .
C30 C31 H31 119.5 . .
C26 C32 H32 119.6 . .
C26 C32 C33 120.8(10) . .
C33 C32 H32 119.6 . .
C26 C32A H32A 118.4 . .
C33A C32A C26 123(2) . .
C33A C32A H32A 118.4 . .
C23 C33 C32 121.8(10) . .
C23 C33 H33 119.1 . .
C32 C33 H33 119.1 . .
C23 C33A H33A 121.4 . .
C32A C33A C23 117(2) . .
C32A C33A H33A 121.4 . .
H6A O6 H6B 104.5 . .

loop_
_geom_bond_atom_site_label_1
_geom_bond_atom_site_label_2
_geom_bond_distance
_geom_bond_site_symmetry_2
Ni1 O1 2.067(4) .
Ni1 O3 2.094(5) 7_566
Ni1 O5 2.079(5) .
Ni1 N3 2.077(5) 3_666
Ni1 N4 2.110(6) .
Ni1 N5 2.136(5) 2_575
O1 C1 1.256(8) .
O2 C1 1.258(8) .
O3 C13 1.248(8) .
O4 C13 1.261(8) .
O5 H5A 0.9085 .
O5 H5B 0.9076 .
N1 N2 1.374(7) .
N1 C6 1.460(8) .
N1 C8 1.330(8) .
N2 C7 1.313(8) .
N3 C7 1.362(8) .
N3 C8 1.334(9) .
N4 C18 1.342(9) .
N4 C22 1.323(9) .
N5 C29 1.315(8) .
N5 C30 1.325(9) .
C1 C2 1.496(9) .
C2 C3 1.368(9) .
C2 C17 1.367(10) .
C3 H3 0.9500 .
C3 C4 1.380(9) .
C4 H4 0.9500 .
C4 C5 1.363(9) .
C5 C6 1.521(9) .
C5 C16 1.402(9) .
C6 H6 1.0000 .
C6 C9 1.534(8) .
C7 H7 0.9500 .
C8 H8 0.9500 .
C9 C10 1.377(9) .
C9 C15 1.388(9) .
C10 H10 0.9500 .
C10 C11 1.383(9) .
C11 H11 0.9500 .
C11 C12 1.378(9) .
C12 C13 1.499(9) .
C12 C14 1.388(9) .
C14 H14 0.9500 .
C14 C15 1.385(10) .
C15 H15 0.9500 .
C16 H16 0.9500 .
C16 C17 1.392(10) .
C17 H17 0.9500 .
C18 H18 0.9500 .
C18 C19 1.369(9) .
C19 H19 0.9500 .
C19 C20 1.379(9) .
C20 C21 1.383(10) .
C20 C23 1.486(9) .
C21 H21 0.9500 .
C21 C22 1.386(10) .
C22 H22 0.9500 .
C23 C24 1.390(15) .
C23 C24A 1.35(3) .
C23 C33 1.381(12) .
C23 C33A 1.50(2) .
C24 H24 0.9500 .
C24 C25 1.379(17) .
C24A H24A 0.9500 .
C24A C25A 1.37(3) .
C25 H25 0.9500 .
C25 C26 1.389(13) .
C25A H25A 0.9500 .
C25A C26 1.39(2) .
C26 C27 1.483(9) .
C26 C32 1.360(14) .
C26 C32A 1.42(3) .
C27 C28 1.391(9) .
C27 C31 1.372(10) .
C28 H28 0.9500 .
C28 C29 1.391(9) .
C29 H29 0.9500 .
C30 H30 0.9500 .
C30 C31 1.382(10) .
C31 H31 0.9500 .
C32 H32 0.9500 .
C32 C33 1.383(16) .
C32A H32A 0.9500 .
C32A C33A 1.34(4) .
C33 H33 0.9500 .
C33A H33A 0.9500 .
O6 H6A 0.8703 .
O6 H6B 0.8697 .

loop_
_geom_torsion_atom_site_label_1
_geom_torsion_atom_site_label_2
_geom_torsion_atom_site_label_3
_geom_torsion_atom_site_label_4
_geom_torsion
_geom_torsion_site_symmetry_1
Ni1 O1 C1 O2 3.2(9) .
Ni1 O1 C1 C2 -177.2(4) .
Ni1 O3 C13 O4 -21.8(11) 7_565
Ni1 O3 C13 C12 157.6(5) 7_565
Ni1 N3 C7 N2 -161.7(5) 3_646
Ni1 N3 C8 N1 160.3(4) 3_646
Ni1 N4 C18 C19 167.6(7) .
Ni1 N4 C22 C21 -166.4(9) .
Ni1 N5 C29 C28 -174.2(6) 2_574
Ni1 N5 C30 C31 173.7(9) 2_574
O1 C1 C2 C3 -17.9(9) .
O1 C1 C2 C17 160.8(7) .
O2 C1 C2 C3 161.7(6) .
O2 C1 C2 C17 -19.6(10) .
N1 N2 C7 N3 0.9(7) .
N1 C6 C9 C10 -46.6(8) .
N1 C6 C9 C15 132.2(7) .
N2 N1 C6 C5 75.2(7) .
N2 N1 C6 C9 -51.2(7) .
N2 N1 C8 N3 -0.3(7) .
N4 C18 C19 C20 1.5(14) .
N5 C30 C31 C27 -1(2) .
C1 C2 C3 C4 -179.6(6) .
C1 C2 C17 C16 -179.5(7) .
C2 C3 C4 C5 -0.7(10) .
C3 C2 C17 C16 -0.7(12) .
C3 C4 C5 C6 174.4(6) .
C3 C4 C5 C16 -1.3(10) .
C4 C5 C6 N1 136.6(6) .
C4 C5 C6 C9 -99.5(7) .
C4 C5 C16 C17 2.2(12) .
C5 C6 C9 C10 -172.2(6) .
C5 C6 C9 C15 6.6(9) .
C5 C16 C17 C2 -1.1(14) .
C6 N1 N2 C7 178.2(6) .
C6 N1 C8 N3 -178.7(5) .
C6 C5 C16 C17 -173.5(7) .
C6 C9 C10 C11 175.8(6) .
C6 C9 C15 C14 -176.5(7) .
C7 N3 C8 N1 0.8(7) .
C8 N1 N2 C7 -0.4(7) .
C8 N1 C6 C5 -106.5(7) .
C8 N1 C6 C9 127.0(6) .
C8 N3 C7 N2 -1.1(8) .
C9 C10 C11 C12 -0.5(11) .
C10 C9 C15 C14 2.3(12) .
C10 C11 C12 C13 -173.1(6) .
C10 C11 C12 C14 4.5(11) .
C11 C12 C13 O3 -2.3(10) .
C11 C12 C13 O4 177.2(7) .
C11 C12 C14 C15 -5.2(12) .
C12 C14 C15 C9 1.9(13) .
C13 C12 C14 C15 172.4(7) .
C14 C12 C13 O3 -179.9(7) .
C14 C12 C13 O4 -0.4(11) .
C15 C9 C10 C11 -3.0(10) .
C16 C5 C6 N1 -47.7(8) .
C16 C5 C6 C9 76.2(8) .
C17 C2 C3 C4 1.7(11) .
C18 N4 C22 C21 -2.6(17) .
C18 C19 C20 C21 -5.8(13) .
C18 C19 C20 C23 178.8(8) .
C19 C20 C21 C22 5.9(15) .
C19 C20 C23 C24 -158.4(15) .
C19 C20 C23 C24A 160.7(18) .
C19 C20 C23 C33 22.8(16) .
C19 C20 C23 C33A -24(2) .
C20 C21 C22 N4 -1.9(19) .
C20 C23 C24 C25 179.2(13) .
C20 C23 C24A C25A -177(2) .
C20 C23 C33 C32 -176.7(12) .
C20 C23 C33A C32A 179(2) .
C21 C20 C23 C24 26.5(18) .
C21 C20 C23 C24A -14(2) .
C21 C20 C23 C33 -152.3(13) .
C21 C20 C23 C33A 160.5(18) .
C22 N4 C18 C19 2.8(14) .
C23 C20 C21 C22 -178.6(10) .
C23 C24 C25 C26 -1(3) .
C23 C24A C25A C26 -8(4) .
C24 C23 C33 C32 4(2) .
C24 C25 C26 C27 -178.5(13) .
C24 C25 C26 C32 1(2) .
C24A C23 C33A C32A -6(3) .
C24A C25A C26 C27 -176.0(17) .
C24A C25A C26 C32A 6(3) .
C25 C26 C27 C28 -13.3(17) .
C25 C26 C27 C31 161.2(15) .
C25 C26 C32 C33 2(2) .
C25A C26 C27 C28 32(2) .
C25A C26 C27 C31 -154(2) .
C25A C26 C32A C33A -5(5) .
C26 C27 C28 C29 176.8(8) .
C26 C27 C31 C30 -177.1(10) .
C26 C32 C33 C23 -5(2) .
C26 C32A C33A C23 5(5) .
C27 C26 C32 C33 -178.9(12) .
C27 C26 C32A C33A 177(3) .
C27 C28 C29 N5 1.7(13) .
C28 C27 C31 C30 -2.2(16) .
C29 N5 C30 C31 4.6(16) .
C30 N5 C29 C28 -4.8(13) .
C31 C27 C28 C29 1.9(13) .
C32 C26 C27 C28 167.4(12) .
C32 C26 C27 C31 -18.0(16) .
C32A C26 C27 C28 -150(3) .
C32A C26 C27 C31 24(3) .
C33 C23 C24 C25 -2(2) .
C33A C23 C24A C25A 8(3) .
